data_2232237
loop_
_publ_author_name
'Kinfe, Henok H.'
'Mebrahtu, Fanuel M.'
'Muller, Alfred'

_publ_section_title
;
 Phenyl
 4,6-di-<i>O</i>-acetyl-2,3-dideoxy-1-thio-\a-<small>D</small>-<i>erythro</i>-hex-2-enopyranoside
;
_journal_coeditor_code FJ2451
_journal_issue 11
_journal_name_full 'Acta Crystallographica Section E'
_journal_page_first o2840
_journal_page_last o2841
_journal_paper_doi 10.1107/S1600536811040165
_journal_volume 67
_journal_year 2011
_chemical_formula_iupac 'C16 H18 O5 S'
_chemical_formula_moiety 'C16 H18 O5 S'
_chemical_formula_sum 'C16 H18 O5 S'
_chemical_formula_weight 322.36
_chemical_name_systematic
;
Phenyl 4,6-di-<i>O</i>-acetyl-2,3-dideoxy-1-thio-\a-D-<i>erythro</i>-hex-2-\
enopyranoside
;
_space_group_IT_number 4
_symmetry_cell_setting monoclinic
_symmetry_space_group_name_Hall 'P 2yb'
_symmetry_space_group_name_H-M 'P 1 21 1'
_atom_sites_solution_hydrogens geom
_atom_sites_solution_primary direct
_atom_sites_solution_secondary difmap
_audit_creation_method 'WinGX routine CIF_UPDATE'
_cell_angle_alpha 90
_cell_angle_beta 97.291(2)
_cell_angle_gamma 90
_cell_formula_units_Z 2
_cell_length_a 5.2330(4)
_cell_length_b 13.4700(10)
_cell_length_c 11.1760(9)
_cell_measurement_reflns_used 7987
_cell_measurement_temperature 100(2)
_cell_measurement_theta_max 28.32
_cell_measurement_theta_min 3.02
_cell_volume 781.41(10)
_computing_cell_refinement 'SAINT (Bruker, 2008)'
_computing_data_collection 'APEX2 (Bruker, 2011)'
_computing_data_reduction 'SAINT and XPREP (Bruker, 2008)'
_computing_molecular_graphics 'DIAMOND (Brandenburg & Putz, 2005)'
_computing_publication_material 'WinGX (Farrugia, 1999)'
_computing_structure_refinement 'SHELXL97 (Sheldrick, 2008)'
_computing_structure_solution 'SIR97 (Altomare <i>et al.</i>, 1999)'
_diffrn_ambient_temperature 100(2)
_diffrn_detector_area_resol_mean 8.4
_diffrn_measured_fraction_theta_full 0.998
_diffrn_measured_fraction_theta_max 0.998
_diffrn_measurement_device_type 'Bruker APEXII DUO 4K KappaCCD'
_diffrn_measurement_method '\f and \w'
_diffrn_radiation_monochromator graphite
_diffrn_radiation_type MoK\a
_diffrn_radiation_wavelength 0.71073
_diffrn_reflns_av_R_equivalents 0.0204
_diffrn_reflns_limit_h_max 6
_diffrn_reflns_limit_h_min -6
_diffrn_reflns_limit_k_max 17
_diffrn_reflns_limit_k_min -17
_diffrn_reflns_limit_l_max 14
_diffrn_reflns_limit_l_min -14
_diffrn_reflns_number 10609
_diffrn_reflns_theta_full 28.36
_diffrn_reflns_theta_max 28.36
_diffrn_reflns_theta_min 1.84
_diffrn_standards_decay_% 0
_diffrn_standards_interval_count 0
_diffrn_standards_interval_time 0
_diffrn_standards_number 0
_exptl_absorpt_coefficient_mu 0.228
_exptl_absorpt_correction_T_max 0.9411
_exptl_absorpt_correction_T_min 0.9104
_exptl_absorpt_correction_type multi-scan
_exptl_absorpt_process_details
;
(SADABS; Bruker, 2008)
;
_exptl_crystal_colour colourless
_exptl_crystal_density_diffrn 1.37
_exptl_crystal_density_method 'not measured'
_exptl_crystal_description prism
_exptl_crystal_F_000 340
_exptl_crystal_size_max 0.42
_exptl_crystal_size_mid 0.37
_exptl_crystal_size_min 0.27
_refine_diff_density_max 0.309
_refine_diff_density_min -0.196
_refine_ls_abs_structure_details 'Flack (1983), 1824 Friedel pairs'
_refine_ls_abs_structure_Flack 0.04(4)
_refine_ls_extinction_method none
_refine_ls_goodness_of_fit_ref 1.056
_refine_ls_hydrogen_treatment constr
_refine_ls_matrix_type full
_refine_ls_number_parameters 201
_refine_ls_number_reflns 3839
_refine_ls_number_restraints 1
_refine_ls_restrained_S_all 1.056
_refine_ls_R_factor_all 0.0253
_refine_ls_R_factor_gt 0.0247
_refine_ls_shift/su_max 0.001
_refine_ls_shift/su_mean 0
_refine_ls_structure_factor_coef Fsqd
_refine_ls_weighting_details 'calc w=1/[\s^2^(Fo^2^)+(0.0412P)^2^+0.0965P] where P=(Fo^2^+2Fc^2^)/3'
_refine_ls_weighting_scheme calc
_refine_ls_wR_factor_ref 0.0658
_reflns_number_gt 3771
_reflns_number_total 3839
_reflns_threshold_expression I>2sigma(I)
_cod_data_source_file fj2451.cif
_cod_data_source_block I
_cod_original_sg_symbol_H-M 'P 21'
_cod_database_code 2232237
_cod_database_fobs_code 2232237

loop_
_symmetry_equiv_pos_as_xyz
'x, y, z'
'-x, y+1/2, -z'

loop_
_atom_site_type_symbol
_atom_site_label
_atom_site_fract_x
_atom_site_fract_y
_atom_site_fract_z
_atom_site_U_iso_or_equiv
_atom_site_adp_type
_atom_site_calc_flag
_atom_site_refinement_flags
_atom_site_occupancy
S S1 0.97008(5) 0.73210(2) 0.55390(2) 0.01758(7) Uani d . 1
O O1 1.10976(16) 0.64668(6) 0.77149(7) 0.01499(16) Uani d . 1
O O2 0.67619(16) 0.67526(6) 0.89081(8) 0.01858(18) Uani d . 1
O O3 0.43919(18) 0.61581(8) 1.02918(8) 0.0242(2) Uani d . 1
O O4 0.82603(16) 0.40209(6) 0.72849(8) 0.01964(18) Uani d . 1
O O5 1.07925(17) 0.28011(7) 0.81406(9) 0.02305(19) Uani d . 1
C C1 1.1974(2) 0.65826(9) 0.65814(10) 0.0151(2) Uani d . 1
H H1 1.3636 0.6957 0.6713 0.018 Uiso calc R 1
C C2 1.2504(2) 0.56087(10) 0.60152(11) 0.0181(2) Uani d . 1
H H2 1.3308 0.5601 0.5299 0.022 Uiso calc R 1
C C3 1.1873(2) 0.47589(9) 0.64935(12) 0.0193(2) Uani d . 1
H H3 1.2388 0.4154 0.6158 0.023 Uiso calc R 1
C C4 1.0364(2) 0.47220(9) 0.75525(12) 0.0167(2) Uani d . 1
H H4 1.1499 0.4524 0.8302 0.02 Uiso calc R 1
C C5 0.9137(2) 0.57276(9) 0.77150(10) 0.0153(2) Uani d . 1
H H5 0.7744 0.5852 0.7033 0.018 Uiso calc R 1
C C6 1.0169(2) 0.84785(9) 0.63084(11) 0.0169(2) Uani d . 1
C C7 1.2088(3) 0.91243(10) 0.60335(13) 0.0234(3) Uani d . 1
H H7 1.313 0.8954 0.5427 0.028 Uiso calc R 1
C C8 1.2472(3) 1.00164(11) 0.66480(14) 0.0282(3) Uani d . 1
H H8 1.3785 1.0457 0.6463 0.034 Uiso calc R 1
C C9 1.0957(3) 1.02695(10) 0.75292(14) 0.0264(3) Uani d . 1
H H9 1.123 1.0882 0.7948 0.032 Uiso calc R 1
C C10 0.9041(3) 0.96298(11) 0.77997(13) 0.0274(3) Uani d . 1
H H10 0.7995 0.9805 0.8402 0.033 Uiso calc R 1
C C11 0.8644(2) 0.87300(10) 0.71901(13) 0.0228(3) Uani d . 1
H H11 0.7333 0.829 0.7378 0.027 Uiso calc R 1
C C12 0.8777(2) 0.30606(9) 0.76035(11) 0.0163(2) Uani d . 1
C C13 0.6527(2) 0.24055(10) 0.71904(11) 0.0195(2) Uani d . 1
H H13A 0.6456 0.2284 0.6322 0.029 Uiso calc R 1
H H13B 0.4933 0.2731 0.7354 0.029 Uiso calc R 1
H H13C 0.6719 0.1772 0.7624 0.029 Uiso calc R 1
C C14 0.8047(2) 0.58030(9) 0.88967(11) 0.0196(2) Uani d . 1
H H14A 0.681 0.5257 0.897 0.024 Uiso calc R 1
H H14B 0.9446 0.5758 0.958 0.024 Uiso calc R 1
C C15 0.4963(2) 0.68315(10) 0.96714(11) 0.0192(2) Uani d . 1
C C16 0.3881(3) 0.78618(10) 0.96492(12) 0.0234(3) Uani d . 1
H H16A 0.2147 0.7843 0.9892 0.035 Uiso calc R 1
H H16B 0.3795 0.8133 0.8831 0.035 Uiso calc R 1
H H16C 0.4993 0.8283 1.021 0.035 Uiso calc R 1

loop_
_atom_site_aniso_label
_atom_site_aniso_U_11
_atom_site_aniso_U_22
_atom_site_aniso_U_33
_atom_site_aniso_U_12
_atom_site_aniso_U_13
_atom_site_aniso_U_23
S1 0.02171(13) 0.01391(12) 0.01645(12) 0.00008(11) -0.00018(9) -0.00028(11)
O1 0.0158(4) 0.0132(4) 0.0160(4) -0.0031(3) 0.0023(3) -0.0005(3)
O2 0.0180(4) 0.0171(4) 0.0219(4) 0.0008(3) 0.0073(3) 0.0004(3)
O3 0.0226(4) 0.0306(5) 0.0202(4) 0.0000(4) 0.0058(3) 0.0053(4)
O4 0.0152(4) 0.0108(4) 0.0315(5) -0.0018(3) -0.0023(3) 0.0026(3)
O5 0.0170(4) 0.0158(4) 0.0359(5) 0.0016(3) 0.0017(4) 0.0043(4)
C1 0.0144(5) 0.0133(5) 0.0176(5) 0.0004(4) 0.0019(4) -0.0003(4)
C2 0.0163(5) 0.0162(5) 0.0224(6) 0.0024(4) 0.0045(4) -0.0037(5)
C3 0.0150(5) 0.0155(6) 0.0272(6) 0.0016(4) 0.0017(5) -0.0048(5)
C4 0.0138(5) 0.0110(5) 0.0246(6) -0.0011(4) -0.0002(4) 0.0007(4)
C5 0.0133(5) 0.0129(5) 0.0193(5) -0.0018(4) 0.0009(4) 0.0004(4)
C6 0.0195(5) 0.0122(5) 0.0179(5) 0.0013(4) -0.0019(4) 0.0008(4)
C7 0.0238(6) 0.0216(7) 0.0251(6) -0.0026(5) 0.0036(5) 0.0000(5)
C8 0.0287(7) 0.0194(6) 0.0356(8) -0.0069(5) 0.0003(6) -0.0004(5)
C9 0.0284(7) 0.0155(6) 0.0324(7) 0.0036(5) -0.0072(5) -0.0040(5)
C10 0.0278(7) 0.0223(6) 0.0320(7) 0.0045(5) 0.0039(5) -0.0075(5)
C11 0.0222(6) 0.0174(6) 0.0291(7) 0.0003(5) 0.0041(5) -0.0014(5)
C12 0.0170(5) 0.0125(5) 0.0207(5) 0.0004(4) 0.0078(4) -0.0001(4)
C13 0.0176(5) 0.0154(5) 0.0260(5) -0.0024(5) 0.0047(4) -0.0003(5)
C14 0.0187(5) 0.0159(6) 0.0252(6) 0.0006(4) 0.0064(4) 0.0041(5)
C15 0.0145(5) 0.0276(6) 0.0151(5) -0.0006(5) 0.0007(4) -0.0026(5)
C16 0.0234(6) 0.0262(7) 0.0210(6) 0.0021(5) 0.0044(5) -0.0042(5)

loop_
_atom_type_symbol
_atom_type_description
_atom_type_scat_dispersion_real
_atom_type_scat_dispersion_imag
_atom_type_scat_source
C C 0.0033 0.0016 'International Tables Vol C Tables 4.2.6.8 and 6.1.1.4'
H H 0 0 'International Tables Vol C Tables 4.2.6.8 and 6.1.1.4'
O O 0.0106 0.006 'International Tables Vol C Tables 4.2.6.8 and 6.1.1.4'
S S 0.1246 0.1234 'International Tables Vol C Tables 4.2.6.8 and 6.1.1.4'

loop_
_geom_angle_atom_site_label_1
_geom_angle_atom_site_label_2
_geom_angle_atom_site_label_3
_geom_angle
C6 S1 C1 97.40(5)
C1 O1 C5 113.11(8)
C15 O2 C14 115.90(9)
C12 O4 C4 116.37(9)
O1 C1 C2 112.43(9)
O1 C1 S1 111.69(8)
C2 C1 S1 110.14(8)
O1 C1 H1 107.4
C2 C1 H1 107.4
S1 C1 H1 107.4
C3 C2 C1 121.21(11)
C3 C2 H2 119.4
C1 C2 H2 119.4
C2 C3 C4 121.95(11)
C2 C3 H3 119
C4 C3 H3 119
O4 C4 C3 108.61(10)
O4 C4 C5 106.45(9)
C3 C4 C5 109.66(10)
O4 C4 H4 110.7
C3 C4 H4 110.7
C5 C4 H4 110.7
O1 C5 C14 107.73(9)
O1 C5 C4 107.84(9)
C14 C5 C4 112.17(10)
O1 C5 H5 109.7
C14 C5 H5 109.7
C4 C5 H5 109.7
C11 C6 C7 120.04(12)
C11 C6 S1 120.02(9)
C7 C6 S1 119.93(10)
C8 C7 C6 119.72(13)
C8 C7 H7 120.1
C6 C7 H7 120.1
C9 C8 C7 120.41(13)
C9 C8 H8 119.8
C7 C8 H8 119.8
C8 C9 C10 119.91(13)
C8 C9 H9 120
C10 C9 H9 120
C9 C10 C11 120.14(13)
C9 C10 H10 119.9
C11 C10 H10 119.9
C6 C11 C10 119.78(12)
C6 C11 H11 120.1
C10 C11 H11 120.1
O5 C12 O4 122.84(11)
O5 C12 C13 126.21(11)
O4 C12 C13 110.94(10)
C12 C13 H13A 109.5
C12 C13 H13B 109.5
H13A C13 H13B 109.5
C12 C13 H13C 109.5
H13A C13 H13C 109.5
H13B C13 H13C 109.5
O2 C14 C5 107.18(9)
O2 C14 H14A 110.3
C5 C14 H14A 110.3
O2 C14 H14B 110.3
C5 C14 H14B 110.3
H14A C14 H14B 108.5
O3 C15 O2 123.27(12)
O3 C15 C16 125.96(11)
O2 C15 C16 110.75(11)
C15 C16 H16A 109.5
C15 C16 H16B 109.5
H16A C16 H16B 109.5
C15 C16 H16C 109.5
H16A C16 H16C 109.5
H16B C16 H16C 109.5

loop_
_geom_bond_atom_site_label_1
_geom_bond_atom_site_label_2
_geom_bond_distance
S1 C6 1.7824(12)
S1 C1 1.8465(12)
O1 C1 1.4096(13)
O1 C5 1.4298(13)
O2 C15 1.3522(14)
O2 C14 1.4460(14)
O3 C15 1.2024(16)
O4 C12 1.3596(14)
O4 C4 1.4527(14)
O5 C12 1.1974(15)
C1 C2 1.4975(17)
C1 H1 1
C2 C3 1.3228(19)
C2 H2 0.95
C3 C4 1.5046(18)
C3 H3 0.95
C4 C5 1.5199(16)
C4 H4 1
C5 C14 1.5069(16)
C5 H5 1
C6 C11 1.3864(18)
C6 C7 1.3921(18)
C7 C8 1.386(2)
C7 H7 0.95
C8 C9 1.383(2)
C8 H8 0.95
C9 C10 1.384(2)
C9 H9 0.95
C10 C11 1.3929(19)
C10 H10 0.95
C11 H11 0.95
C12 C13 1.4967(17)
C13 H13A 0.98
C13 H13B 0.98
C13 H13C 0.98
C14 H14A 0.99
C14 H14B 0.99
C15 C16 1.4980(18)
C16 H16A 0.98
C16 H16B 0.98
C16 H16C 0.98

loop_
_geom_hbond_atom_site_label_D
_geom_hbond_atom_site_label_H
_geom_hbond_atom_site_label_A
_geom_hbond_site_symmetry_A
_geom_hbond_distance_DH
_geom_hbond_distance_HA
_geom_hbond_distance_DA
_geom_hbond_angle_DHA
C5 H5 S1 . 1 2.86 3.2848(12) 106
C13 H13B O5 1_455 0.98 2.44 3.3506(15) 154

loop_
_geom_torsion_atom_site_label_1
_geom_torsion_atom_site_label_2
_geom_torsion_atom_site_label_3
_geom_torsion_atom_site_label_4
_geom_torsion
C5 O1 C1 C2 -46.21(12)
C5 O1 C1 S1 78.20(10)
C6 S1 C1 O1 68.09(9)
C6 S1 C1 C2 -166.23(8)
O1 C1 C2 C3 7.92(16)
S1 C1 C2 C3 -117.34(12)
C1 C2 C3 C4 6.16(19)
C12 O4 C4 C3 89.25(12)
C12 O4 C4 C5 -152.74(10)
C2 C3 C4 O4 131.42(12)
C2 C3 C4 C5 15.47(16)
C1 O1 C5 C14 -170.14(9)
C1 O1 C5 C4 68.59(11)
O4 C4 C5 O1 -167.47(9)
C3 C4 C5 O1 -50.15(12)
O4 C4 C5 C14 74.07(12)
C3 C4 C5 C14 -168.62(10)
C1 S1 C6 C11 -90.11(10)
C1 S1 C6 C7 89.10(11)
C11 C6 C7 C8 0.25(19)
S1 C6 C7 C8 -178.96(11)
C6 C7 C8 C9 -0.2(2)
C7 C8 C9 C10 -0.1(2)
C8 C9 C10 C11 0.3(2)
C7 C6 C11 C10 -0.06(19)
S1 C6 C11 C10 179.15(10)
C9 C10 C11 C6 -0.2(2)
C4 O4 C12 O5 4.37(17)
C4 O4 C12 C13 -175.44(10)
C15 O2 C14 C5 158.61(10)
O1 C5 C14 O2 65.92(11)
C4 C5 C14 O2 -175.56(9)
C14 O2 C15 O3 -1.62(17)
C14 O2 C15 C16 176.90(10)

loop_
_cod_related_entry_id
_cod_related_entry_database
_cod_related_entry_code
1 ChemSpider 9316926
